data_4501660
loop_
_publ_author_name
'Li, Cheng-Peng'
'Zhao, Xiao-Hu'
'Chen, Xu-Dong'
'Yu, Qian'
'Du, Miao'

_publ_section_title
;
 Metal-Involved Solvothermal Interconversions of Pyrazinyl Substituted
 Azole Derivatives: Controllability and Mechanism
;
_journal_issue 12
_journal_name_full 'Crystal Growth &amp; Design'
_journal_page_first 5034
_journal_paper_doi 10.1021/cg100200b
_journal_volume 10
_journal_year 2010
_chemical_formula_sum 'C24 H24 Mn2 N20 O4 S4'
_chemical_formula_weight 894.75
_chemical_name_systematic
; 
 ? 
;
_space_group_IT_number 2
_symmetry_cell_setting triclinic
_symmetry_space_group_name_Hall '-P 1'
_symmetry_space_group_name_H-M 'P -1'
_atom_sites_solution_hydrogens geom
_atom_sites_solution_primary direct
_atom_sites_solution_secondary difmap
_audit_creation_method SHELXL-97
_cell_angle_alpha 89.581(2)
_cell_angle_beta 76.333(2)
_cell_angle_gamma 84.805(2)
_cell_formula_units_Z 1
_cell_length_a 8.2830(13)
_cell_length_b 9.5447(14)
_cell_length_c 11.7786(18)
_cell_measurement_reflns_used 2031
_cell_measurement_temperature 296(2)
_cell_measurement_theta_max 24.85
_cell_measurement_theta_min 2.17
_cell_volume 901.0(2)
_computing_cell_refinement 'Bruker APEX II'
_computing_data_collection 'Bruker APEX II'
_computing_data_reduction 'Bruker SAINT'
_computing_molecular_graphics 'Bruker SHELXTL'
_computing_publication_material 'Bruker SHELXTL'
_computing_structure_refinement 'SHELXL-97 (Sheldrick, 1997)'
_computing_structure_solution 'SHELXS-97 (Sheldrick, 1990)'
_diffrn_ambient_temperature 296(2)
_diffrn_measured_fraction_theta_full 0.988
_diffrn_measured_fraction_theta_max 0.988
_diffrn_measurement_device_type 'APEX II CCD area detector'
_diffrn_measurement_method 'phi and omega scans'
_diffrn_radiation_monochromator graphite
_diffrn_radiation_source 'fine-focus sealed tube'
_diffrn_radiation_type MoK\a
_diffrn_radiation_wavelength 0.71073
_diffrn_reflns_av_R_equivalents 0.0156
_diffrn_reflns_av_sigmaI/netI 0.0275
_diffrn_reflns_limit_h_max 9
_diffrn_reflns_limit_h_min -9
_diffrn_reflns_limit_k_max 11
_diffrn_reflns_limit_k_min -9
_diffrn_reflns_limit_l_max 14
_diffrn_reflns_limit_l_min -14
_diffrn_reflns_number 4950
_diffrn_reflns_theta_full 25.03
_diffrn_reflns_theta_max 25.03
_diffrn_reflns_theta_min 1.78
_exptl_absorpt_coefficient_mu 0.997
_exptl_absorpt_correction_T_max 1.000000
_exptl_absorpt_correction_T_min 0.615591
_exptl_absorpt_correction_type multi-scan
_exptl_absorpt_process_details SADABS
_exptl_crystal_colour Yellow
_exptl_crystal_density_diffrn 1.649
_exptl_crystal_density_meas ?
_exptl_crystal_density_method 'not measured'
_exptl_crystal_description Block
_exptl_crystal_F_000 454
_exptl_crystal_size_max 0.24
_exptl_crystal_size_mid 0.22
_exptl_crystal_size_min 0.18
_refine_diff_density_max 0.263
_refine_diff_density_min -0.244
_refine_diff_density_rms 0.057
_refine_ls_extinction_method none
_refine_ls_goodness_of_fit_ref 1.066
_refine_ls_hydrogen_treatment constr
_refine_ls_matrix_type full
_refine_ls_number_parameters 244
_refine_ls_number_reflns 3139
_refine_ls_number_restraints 0
_refine_ls_restrained_S_all 1.065
_refine_ls_R_factor_all 0.0359
_refine_ls_R_factor_gt 0.0287
_refine_ls_shift/su_max 0.001
_refine_ls_shift/su_mean 0.000
_refine_ls_structure_factor_coef Fsqd
_refine_ls_weighting_details 'calc w=1/[\s^2^(Fo^2^)+(0.0461P)^2^+0.0660P] where P=(Fo^2^+2Fc^2^)/3'
_refine_ls_weighting_scheme calc
_refine_ls_wR_factor_gt 0.0756
_refine_ls_wR_factor_ref 0.0784
_reflns_number_gt 2638
_reflns_number_total 3139
_reflns_threshold_expression >2sigma(I)
_cod_data_source_file cg100200b_si_002.cif
_cod_data_source_block 8
_cod_depositor_comments
;
The following automatic conversions were performed:

'_symmetry_cell_setting' value 'Triclinic' changed to 'triclinic'
according to /home/saulius/struct/CIF-dictionaries/cif_core.dic
dictionary named 'cif_core.dic' version 2.4.2 from
2011-04-26.

'_exptl_absorpt_correction_type' value 'MULTI-SCAN'
changed to 'multi-scan' according to
/home/saulius/struct/CIF-dictionaries/cif_core.dic dictionary named
'cif_core.dic' version 2.4.2 from 2011-04-26.

Automatic conversion script
Id: cif_fix_values 1715 2011-07-08 13:25:40Z adriana 

The following automatic conversions were performed:

'_exptl_crystal_density_meas' value 'NONE' was changed to '?' - the
value is perceived as not measured.

Automatic conversion script
Id: cif_fix_values 3008 2015-01-20 13:52:24Z robertas 
;
_cod_original_sg_symbol_H-M P-1
_cod_database_code 4501660

loop_
_symmetry_equiv_pos_as_xyz
'x, y, z'
'-x, -y, -z'

loop_
_atom_site_label
_atom_site_type_symbol
_atom_site_fract_x
_atom_site_fract_y
_atom_site_fract_z
_atom_site_U_iso_or_equiv
_atom_site_adp_type
_atom_site_occupancy
_atom_site_symmetry_multiplicity
_atom_site_calc_flag
_atom_site_refinement_flags
Mn1 Mn 0.75438(4) 0.78585(3) 0.80185(2) 0.03304(12) Uani 1 1 d .
O1 O 0.5078(2) 0.72834(18) 0.90297(13) 0.0560(5) Uani 1 1 d D
H1B H 0.4356 0.6989 0.8705 0.084 Uiso 1 1 d RD
H1A H 0.5032 0.7012 0.9725 0.084 Uiso 1 1 d RD
S1 S 0.53945(8) 1.27944(6) 0.80926(5) 0.04619(17) Uani 1 1 d .
S2 S 1.24623(8) 0.93052(7) 0.52984(5) 0.05208(18) Uani 1 1 d .
N1 N 0.7061(2) 0.67447(17) 0.63807(14) 0.0337(4) Uani 1 1 d .
N2 N 0.7000(3) 0.5421(2) 0.42977(15) 0.0455(5) Uani 1 1 d .
N3 N 0.8462(2) 0.55408(17) 0.79952(15) 0.0385(4) Uani 1 1 d .
N4 N 0.9221(2) 0.47165(18) 0.87056(15) 0.0423(5) Uani 1 1 d .
N5 N 0.9355(2) 0.35312(16) 0.70978(13) 0.0293(4) Uani 1 1 d .
N6 N 0.9725(2) 0.24964(18) 0.61979(14) 0.0395(4) Uani 1 1 d .
H6A H 0.8800 0.2091 0.6193 0.047 Uiso 1 1 d R
H6B H 1.0500 0.1851 0.6333 0.047 Uiso 1 1 d R
N7 N 1.1814(2) 0.16164(17) 1.02409(14) 0.0337(4) Uani 1 1 d .
N8 N 1.1221(2) 0.11964(18) 0.80377(15) 0.0431(5) Uani 1 1 d .
N9 N 0.6441(3) 0.9932(2) 0.78441(17) 0.0551(5) Uani 1 1 d .
N10 N 0.9987(3) 0.8233(2) 0.69989(17) 0.0500(5) Uani 1 1 d .
C1 C 0.7786(3) 0.5427(2) 0.61115(16) 0.0316(4) Uani 1 1 d .
C2 C 0.6293(3) 0.7367(2) 0.56160(18) 0.0406(5) Uani 1 1 d .
H2 H 0.5759 0.8267 0.5780 0.049 Uiso 1 1 calc R
C3 C 0.6271(3) 0.6701(2) 0.45747(19) 0.0448(6) Uani 1 1 d .
H3 H 0.5726 0.7171 0.4058 0.054 Uiso 1 1 calc R
C4 C 0.7753(3) 0.4780(2) 0.50747(18) 0.0396(5) Uani 1 1 d .
H4 H 0.8267 0.3873 0.4911 0.048 Uiso 1 1 calc R
C5 C 0.8549(2) 0.48191(19) 0.70326(16) 0.0304(4) Uani 1 1 d .
C6 C 0.9749(3) 0.3501(2) 0.81559(17) 0.0329(5) Uani 1 1 d .
C7 C 1.0655(3) 0.2374(2) 0.86571(17) 0.0321(5) Uani 1 1 d .
C8 C 1.2065(3) 0.0226(2) 0.8545(2) 0.0480(6) Uani 1 1 d .
H8 H 1.2465 -0.0623 0.8151 0.058 Uiso 1 1 calc R
C9 C 1.2368(3) 0.0429(2) 0.96239(18) 0.0384(5) Uani 1 1 d .
H9 H 1.2974 -0.0278 0.9935 0.046 Uiso 1 1 calc R
C10 C 1.0947(3) 0.2583(2) 0.97452(17) 0.0375(5) Uani 1 1 d .
H10 H 1.0526 0.3424 1.0146 0.045 Uiso 1 1 calc R
C11 C 0.6009(3) 1.1120(2) 0.79434(17) 0.0393(5) Uani 1 1 d .
C12 C 1.1010(3) 0.8688(2) 0.62911(18) 0.0364(5) Uani 1 1 d .
O2 O 0.2921(3) 0.6180(2) 0.7904(2) 0.0914(7) Uani 1 1 d D
H2A H 0.3022 0.5707 0.7279 0.137 Uiso 1 1 d RD
H2B H 0.2842 0.5723 0.8533 0.137 Uiso 1 1 d RD

loop_
_atom_site_aniso_label
_atom_site_aniso_U_11
_atom_site_aniso_U_22
_atom_site_aniso_U_33
_atom_site_aniso_U_23
_atom_site_aniso_U_13
_atom_site_aniso_U_12
Mn1 0.0415(2) 0.03094(19) 0.02784(18) -0.00334(13) -0.01291(14) 0.00361(13)
O1 0.0531(11) 0.0748(12) 0.0414(9) -0.0001(8) -0.0107(8) -0.0135(9)
S1 0.0562(4) 0.0380(3) 0.0431(3) 0.0030(2) -0.0100(3) -0.0026(3)
S2 0.0540(4) 0.0528(4) 0.0467(4) -0.0045(3) -0.0042(3) -0.0107(3)
N1 0.0379(10) 0.0330(9) 0.0319(9) 0.0025(7) -0.0129(8) -0.0003(7)
N2 0.0560(13) 0.0504(12) 0.0354(10) -0.0019(9) -0.0213(9) -0.0046(10)
N3 0.0564(12) 0.0295(9) 0.0345(10) -0.0034(7) -0.0236(9) 0.0047(8)
N4 0.0642(13) 0.0315(10) 0.0374(10) -0.0077(8) -0.0287(9) 0.0082(9)
N5 0.0341(10) 0.0285(9) 0.0267(9) -0.0053(7) -0.0109(7) -0.0002(7)
N6 0.0517(12) 0.0363(10) 0.0323(9) -0.0131(8) -0.0174(8) 0.0068(8)
N7 0.0418(10) 0.0304(9) 0.0306(9) -0.0027(7) -0.0137(8) 0.0018(7)
N8 0.0575(13) 0.0358(10) 0.0406(11) -0.0120(8) -0.0260(9) 0.0102(9)
N9 0.0656(15) 0.0446(12) 0.0513(13) 0.0061(10) -0.0132(11) 0.0129(10)
N10 0.0528(13) 0.0536(12) 0.0424(11) -0.0085(9) -0.0054(10) -0.0127(10)
C1 0.0337(12) 0.0329(11) 0.0300(10) 0.0004(8) -0.0104(9) -0.0044(9)
C2 0.0447(14) 0.0395(12) 0.0396(12) 0.0035(10) -0.0161(10) 0.0007(10)
C3 0.0519(15) 0.0492(14) 0.0391(13) 0.0060(11) -0.0234(11) -0.0019(11)
C4 0.0483(14) 0.0381(12) 0.0363(12) -0.0027(9) -0.0189(10) -0.0004(10)
C5 0.0360(12) 0.0274(10) 0.0294(10) -0.0021(8) -0.0118(9) -0.0016(8)
C6 0.0396(12) 0.0322(11) 0.0301(11) -0.0055(8) -0.0156(9) 0.0007(9)
C7 0.0364(12) 0.0286(10) 0.0328(11) -0.0052(8) -0.0124(9) 0.0002(9)
C8 0.0626(16) 0.0348(12) 0.0522(14) -0.0186(10) -0.0318(12) 0.0165(11)
C9 0.0462(13) 0.0316(11) 0.0403(12) -0.0028(9) -0.0196(10) 0.0062(9)
C10 0.0513(14) 0.0309(11) 0.0315(11) -0.0092(9) -0.0155(10) 0.0058(9)
C11 0.0404(13) 0.0492(14) 0.0292(11) 0.0074(10) -0.0115(9) -0.0005(10)
C12 0.0424(13) 0.0329(11) 0.0368(12) -0.0102(9) -0.0168(11) 0.0020(10)
O2 0.0762(15) 0.1106(18) 0.0919(16) -0.0384(13) -0.0253(12) -0.0152(13)

loop_
_atom_type_symbol
_atom_type_description
_atom_type_scat_dispersion_real
_atom_type_scat_dispersion_imag
_atom_type_scat_source
C C 0.0033 0.0016 'International Tables Vol C Tables 4.2.6.8 and 6.1.1.4'
H H 0.0000 0.0000 'International Tables Vol C Tables 4.2.6.8 and 6.1.1.4'
N N 0.0061 0.0033 'International Tables Vol C Tables 4.2.6.8 and 6.1.1.4'
O O 0.0106 0.0060 'International Tables Vol C Tables 4.2.6.8 and 6.1.1.4'
S S 0.1246 0.1234 'International Tables Vol C Tables 4.2.6.8 and 6.1.1.4'
Mn Mn 0.3368 0.7283 'International Tables Vol C Tables 4.2.6.8 and 6.1.1.4'

loop_
_geom_angle_atom_site_label_1
_geom_angle_atom_site_label_2
_geom_angle_atom_site_label_3
_geom_angle
_geom_angle_site_symmetry_1
_geom_angle_site_symmetry_3
N9 Mn1 N10 95.24(8) . .
N9 Mn1 O1 89.10(8) . .
N10 Mn1 O1 175.21(7) . .
N9 Mn1 N3 170.36(7) . .
N10 Mn1 N3 87.75(8) . .
O1 Mn1 N3 87.65(7) . .
N9 Mn1 N7 93.50(7) . 2_767
N10 Mn1 N7 93.10(7) . 2_767
O1 Mn1 N7 88.67(6) . 2_767
N3 Mn1 N7 95.49(6) . 2_767
N9 Mn1 N1 100.57(7) . .
N10 Mn1 N1 88.69(7) . .
O1 Mn1 N1 88.50(6) . .
N3 Mn1 N1 70.28(6) . .
N7 Mn1 N1 165.60(6) 2_767 .
Mn1 O1 H1B 122.6 . .
Mn1 O1 H1A 116.2 . .
H1B O1 H1A 115.9 . .
C2 N1 C1 116.93(17) . .
C2 N1 Mn1 124.80(14) . .
C1 N1 Mn1 117.76(12) . .
C3 N2 C4 116.89(18) . .
C5 N3 N4 108.10(16) . .
C5 N3 Mn1 117.13(13) . .
N4 N3 Mn1 133.85(12) . .
C6 N4 N3 107.28(16) . .
C5 N5 C6 105.79(15) . .
C5 N5 N6 124.69(15) . .
C6 N5 N6 129.48(16) . .
N5 N6 H6A 108.8 . .
N5 N6 H6B 109.3 . .
H6A N6 H6B 109.5 . .
C10 N7 C9 115.92(17) . .
C10 N7 Mn1 119.50(13) . 2_767
C9 N7 Mn1 124.35(13) . 2_767
C7 N8 C8 115.66(17) . .
C11 N9 Mn1 164.97(19) . .
C12 N10 Mn1 159.9(2) . .
N1 C1 C4 120.98(18) . .
N1 C1 C5 112.52(16) . .
C4 C1 C5 126.49(19) . .
N1 C2 C3 121.4(2) . .
N1 C2 H2 119.3 . .
C3 C2 H2 119.3 . .
N2 C3 C2 122.0(2) . .
N2 C3 H3 119.0 . .
C2 C3 H3 119.0 . .
N2 C4 C1 121.8(2) . .
N2 C4 H4 119.1 . .
C1 C4 H4 119.1 . .
N3 C5 N5 109.35(16) . .
N3 C5 C1 120.43(17) . .
N5 C5 C1 130.19(17) . .
N4 C6 N5 109.47(17) . .
N4 C6 C7 121.99(17) . .
N5 C6 C7 128.50(18) . .
N8 C7 C10 122.09(18) . .
N8 C7 C6 119.17(17) . .
C10 C7 C6 118.70(18) . .
N8 C8 C9 122.57(19) . .
N8 C8 H8 118.7 . .
C9 C8 H8 118.7 . .
N7 C9 C8 121.78(19) . .
N7 C9 H9 119.1 . .
C8 C9 H9 119.1 . .
N7 C10 C7 121.97(18) . .
N7 C10 H10 119.0 . .
C7 C10 H10 119.0 . .
N9 C11 S1 179.6(2) . .
N10 C12 S2 179.2(2) . .
H2A O2 H2B 117.1 . .

loop_
_geom_bond_atom_site_label_1
_geom_bond_atom_site_label_2
_geom_bond_distance
_geom_bond_site_symmetry_2
Mn1 N9 2.133(2) .
Mn1 N10 2.154(2) .
Mn1 O1 2.2216(17) .
Mn1 N3 2.2714(17) .
Mn1 N7 2.3056(16) 2_767
Mn1 N1 2.3416(16) .
O1 H1B 0.8500 .
O1 H1A 0.8501 .
S1 C11 1.630(2) .
S2 C12 1.617(2) .
N1 C2 1.327(3) .
N1 C1 1.350(3) .
N2 C3 1.320(3) .
N2 C4 1.339(3) .
N3 C5 1.315(2) .
N3 N4 1.365(2) .
N4 C6 1.320(3) .
N5 C5 1.355(2) .
N5 C6 1.360(2) .
N5 N6 1.414(2) .
N6 H6A 0.8900 .
N6 H6B 0.8900 .
N7 C10 1.334(3) .
N7 C9 1.335(3) .
N7 Mn1 2.3056(16) 2_767
N8 C7 1.330(2) .
N8 C8 1.333(3) .
N9 C11 1.156(3) .
N10 C12 1.153(3) .
C1 C4 1.380(3) .
C1 C5 1.470(3) .
C2 C3 1.390(3) .
C2 H2 0.9300 .
C3 H3 0.9300 .
C4 H4 0.9300 .
C6 C7 1.457(3) .
C7 C10 1.378(3) .
C8 C9 1.370(3) .
C8 H8 0.9300 .
C9 H9 0.9300 .
C10 H10 0.9300 .
O2 H2A 0.8500 .
O2 H2B 0.8499 .

loop_
_geom_torsion_atom_site_label_1
_geom_torsion_atom_site_label_2
_geom_torsion_atom_site_label_3
_geom_torsion_atom_site_label_4
_geom_torsion
_geom_torsion_site_symmetry_1
N9 Mn1 N1 C2 0.22(19) .
N10 Mn1 N1 C2 -94.86(18) .
O1 Mn1 N1 C2 89.02(18) .
N3 Mn1 N1 C2 177.06(19) .
N7 Mn1 N1 C2 167.8(2) 2_767
N9 Mn1 N1 C1 171.74(15) .
N10 Mn1 N1 C1 76.65(15) .
O1 Mn1 N1 C1 -99.46(15) .
N3 Mn1 N1 C1 -11.43(14) .
N7 Mn1 N1 C1 -20.7(3) 2_767
N10 Mn1 N3 C5 -77.92(16) .
O1 Mn1 N3 C5 100.74(16) .
N7 Mn1 N3 C5 -170.82(16) 2_767
N1 Mn1 N3 C5 11.50(15) .
N10 Mn1 N3 N4 89.6(2) .
O1 Mn1 N3 N4 -91.7(2) .
N7 Mn1 N3 N4 -3.3(2) 2_767
N1 Mn1 N3 N4 179.1(2) .
C5 N3 N4 C6 -0.3(2) .
Mn1 N3 N4 C6 -168.67(16) .
N10 Mn1 N9 C11 -80.7(8) .
O1 Mn1 N9 C11 101.4(8) .
N7 Mn1 N9 C11 12.8(8) 2_767
N1 Mn1 N9 C11 -170.3(8) .
N9 Mn1 N10 C12 -32.4(5) .
N3 Mn1 N10 C12 138.5(5) .
N7 Mn1 N10 C12 -126.2(5) 2_767
N1 Mn1 N10 C12 68.1(5) .
C2 N1 C1 C4 1.3(3) .
Mn1 N1 C1 C4 -170.87(16) .
C2 N1 C1 C5 -178.05(18) .
Mn1 N1 C1 C5 9.8(2) .
C1 N1 C2 C3 -1.4(3) .
Mn1 N1 C2 C3 170.23(16) .
C4 N2 C3 C2 0.8(3) .
N1 C2 C3 N2 0.3(4) .
C3 N2 C4 C1 -0.8(3) .
N1 C1 C4 N2 -0.3(3) .
C5 C1 C4 N2 179.0(2) .
N4 N3 C5 N5 0.0(2) .
Mn1 N3 C5 N5 170.56(13) .
N4 N3 C5 C1 178.19(17) .
Mn1 N3 C5 C1 -11.2(3) .
C6 N5 C5 N3 0.4(2) .
N6 N5 C5 N3 -177.62(17) .
C6 N5 C5 C1 -177.6(2) .
N6 N5 C5 C1 4.4(3) .
N1 C1 C5 N3 0.8(3) .
C4 C1 C5 N3 -178.5(2) .
N1 C1 C5 N5 178.60(19) .
C4 C1 C5 N5 -0.7(4) .
N3 N4 C6 N5 0.5(2) .
N3 N4 C6 C7 178.65(19) .
C5 N5 C6 N4 -0.5(2) .
N6 N5 C6 N4 177.29(18) .
C5 N5 C6 C7 -178.5(2) .
N6 N5 C6 C7 -0.7(4) .
C8 N8 C7 C10 1.0(3) .
C8 N8 C7 C6 178.7(2) .
N4 C6 C7 N8 -176.9(2) .
N5 C6 C7 N8 0.8(3) .
N4 C6 C7 C10 0.9(3) .
N5 C6 C7 C10 178.6(2) .
C7 N8 C8 C9 -1.3(4) .
C10 N7 C9 C8 0.3(3) .
Mn1 N7 C9 C8 -174.20(17) 2_767
N8 C8 C9 N7 0.7(4) .
C9 N7 C10 C7 -0.7(3) .
Mn1 N7 C10 C7 174.15(16) 2_767
N8 C7 C10 N7 0.0(3) .
C6 C7 C10 N7 -177.76(19) .
